data_4120566
loop_
_publ_author_name
'Mondal, Kartik Chandra'
'Samuel, Prinson P.'
'Roesky, Herbert W.'
'Carl, Elena'
'Herbst-Irmer, Regine'
'Stalke, Dietmar'
'Schwederski, Brigitte'
'Kaim, Wolfgang'
'Ungur, Liviu'
'Chibotaru, Liviu F.'
'Hermann, Markus'
'Frenking, Gernot'

_publ_section_title
;
 Stabilization of a cobalt-cobalt bond by two cyclic alkyl amino carbenes.
;
_journal_issue 5
_journal_name_full 'Journal of the American Chemical Society'
_journal_page_first 1770
_journal_page_last 1773
_journal_paper_doi 10.1021/ja4123285
_journal_volume 136
_journal_year 2014
_chemical_formula_moiety 'C20 H32 N, C4 H8 Cl3 Co O'
_chemical_formula_sum 'C24 H40 Cl3 Co N O'
_chemical_formula_weight 523.85
_chemical_name_systematic
;
 ?
;
_space_group_crystal_system triclinic
_space_group_IT_number 2
_space_group_name_Hall '-P 1'
_space_group_name_H-M_alt 'P -1'
_symmetry_space_group_name_Hall '-P 1'
_symmetry_space_group_name_H-M 'P -1'
_atom_sites_solution_hydrogens geom
_audit_creation_method SHELXL-2013
_cell_angle_alpha 90.11(2)
_cell_angle_beta 99.65(2)
_cell_angle_gamma 108.68(2)
_cell_formula_units_Z 4
_cell_length_a 12.8180(10)
_cell_length_b 14.3010(10)
_cell_length_c 15.8490(10)
_cell_measurement_reflns_used 9048
_cell_measurement_temperature 100(2)
_cell_measurement_theta_max 25.6205
_cell_measurement_theta_min 2.6115
_cell_volume 2708.5(5)
_computing_cell_refinement 'SAINT V8.30C'
_computing_data_collection 'APEX2 v2012.2'
_computing_data_reduction 'SAINT V8.30C'
_computing_molecular_graphics 'XP Version 5.1'
_computing_structure_refinement 'SHELXL-2013 (Sheldrick, 2013)'
_computing_structure_solution 'SHELXS-2012 (Sheldrick, 2012)'
_diffrn_ambient_temperature 100(2)
_diffrn_measured_fraction_theta_full 1.000
_diffrn_measured_fraction_theta_max 0.999
_diffrn_measurement_device_type 'Bruker Smart APEX II Quazar'
_diffrn_measurement_method 'omega scans'
_diffrn_radiation_type MoK\a
_diffrn_radiation_wavelength 0.71073
_diffrn_reflns_av_R_equivalents 0.0391
_diffrn_reflns_av_unetI/netI 0.0249
_diffrn_reflns_Laue_measured_fraction_full 1.000
_diffrn_reflns_Laue_measured_fraction_max 0.999
_diffrn_reflns_limit_h_max 15
_diffrn_reflns_limit_h_min -15
_diffrn_reflns_limit_k_max 17
_diffrn_reflns_limit_k_min -17
_diffrn_reflns_limit_l_max 19
_diffrn_reflns_limit_l_min -19
_diffrn_reflns_number 61259
_diffrn_reflns_point_group_measured_fraction_full 1.000
_diffrn_reflns_point_group_measured_fraction_max 0.999
_diffrn_reflns_theta_full 25.242
_diffrn_reflns_theta_max 25.684
_diffrn_reflns_theta_min 1.306
_diffrn_source 'INCOATEC Mo Microsource'
_exptl_absorpt_coefficient_mu 0.945
_exptl_absorpt_correction_T_max 0.7453
_exptl_absorpt_correction_T_min 0.6798
_exptl_absorpt_correction_type multi-scan
_exptl_absorpt_process_details SADABS-2012/1
_exptl_crystal_colour blue
_exptl_crystal_density_diffrn 1.285
_exptl_crystal_description block
_exptl_crystal_F_000 1108
_exptl_crystal_size_max 0.1
_exptl_crystal_size_mid 0.1
_exptl_crystal_size_min 0.1
_refine_diff_density_max 0.500
_refine_diff_density_min -0.315
_refine_diff_density_rms 0.051
_refine_ls_extinction_method none
_refine_ls_goodness_of_fit_ref 1.047
_refine_ls_hydrogen_treatment constr
_refine_ls_matrix_type full
_refine_ls_number_parameters 557
_refine_ls_number_reflns 10296
_refine_ls_number_restraints 0
_refine_ls_restrained_S_all 1.047
_refine_ls_R_factor_all 0.0350
_refine_ls_R_factor_gt 0.0282
_refine_ls_shift/su_max 0.001
_refine_ls_shift/su_mean 0.000
_refine_ls_structure_factor_coef Fsqd
_refine_ls_weighting_details 'w=1/[\s^2^(Fo^2^)+(0.0284P)^2^+1.7599P] where P=(Fo^2^+2Fc^2^)/3'
_refine_ls_weighting_scheme calc
_refine_ls_wR_factor_gt 0.0668
_refine_ls_wR_factor_ref 0.0713
_reflns_Friedel_coverage 0.000
_reflns_number_gt 8902
_reflns_number_total 10296
_reflns_threshold_expression 'I > 2\s(I)'
_cod_data_source_file ja4123285_si_003.cif
_cod_data_source_block p-1_a
_cod_database_code 4120566
_shelx_space_group_comment
;
The symmetry employed for this shelxl refinement is uniquely defined
by the following loop, which should always be used as a source of
symmetry information in preference to the above space-group names.
They are only intended as comments.
;
_shelxl_version_number 2013-4

loop_
_space_group_symop_operation_xyz
'x, y, z'
'-x, -y, -z'

loop_
_atom_site_label
_atom_site_type_symbol
_atom_site_fract_x
_atom_site_fract_y
_atom_site_fract_z
_atom_site_U_iso_or_equiv
_atom_site_adp_type
_atom_site_occupancy
_atom_site_site_symmetry_order
_atom_site_calc_flag
_atom_site_refinement_flags_posn
_atom_site_refinement_flags_adp
Co1 Co -0.25117(2) 0.59227(2) 0.69438(2) 0.01918(7) Uani 1 1 d . .
Co2 Co 0.24029(2) 0.95475(2) 0.80763(2) 0.01759(6) Uani 1 1 d . .
Cl1 Cl -0.36512(4) 0.51425(4) 0.78495(3) 0.02879(11) Uani 1 1 d . .
Cl2 Cl -0.24001(6) 0.50254(4) 0.58237(3) 0.03908(14) Uani 1 1 d . .
Cl3 Cl -0.24677(4) 0.74637(3) 0.66384(3) 0.02222(10) Uani 1 1 d . .
Cl4 Cl 0.22673(4) 0.84497(3) 0.90994(3) 0.02602(11) Uani 1 1 d . .
Cl5 Cl 0.22297(4) 1.09972(3) 0.84536(3) 0.02489(10) Uani 1 1 d . .
Cl6 Cl 0.36635(4) 0.95336(4) 0.72396(3) 0.02921(11) Uani 1 1 d . .
O1 O -0.10052(11) 0.61490(9) 0.77367(8) 0.0231(3) Uani 1 1 d . .
O2 O 0.09801(10) 0.89941(9) 0.71759(8) 0.0184(3) Uani 1 1 d . .
N1 N -0.72182(12) 0.40534(10) 0.70398(9) 0.0150(3) Uani 1 1 d . .
N2 N 0.72208(12) 1.03618(10) 0.80300(9) 0.0142(3) Uani 1 1 d . .
C1 C -0.63763(15) 0.38431(12) 0.68743(11) 0.0168(4) Uani 1 1 d . .
H1 H -0.5637 0.4163 0.7173 0.020 Uiso 1 1 calc R U
C2 C -0.66349(15) 0.30609(13) 0.61794(11) 0.0194(4) Uani 1 1 d . .
C3 C -0.78944(15) 0.28907(14) 0.58479(12) 0.0230(4) Uani 1 1 d . .
H3A H -0.7995 0.3182 0.5286 0.028 Uiso 1 1 calc R U
H3B H -0.8314 0.2174 0.5774 0.028 Uiso 1 1 calc R U
C4 C -0.83344(14) 0.33879(13) 0.65122(11) 0.0184(4) Uani 1 1 d . .
C5 C -0.59006(17) 0.34774(15) 0.55087(12) 0.0270(4) Uani 1 1 d . .
H5A H -0.6081 0.2983 0.5031 0.040 Uiso 1 1 calc R U
H5B H -0.5111 0.3638 0.5771 0.040 Uiso 1 1 calc R U
H5C H -0.6040 0.4077 0.5295 0.040 Uiso 1 1 calc R U
C6 C -0.63792(17) 0.21496(14) 0.65543(13) 0.0258(4) Uani 1 1 d . .
H6A H -0.6841 0.1896 0.6991 0.039 Uiso 1 1 calc R U
H6B H -0.5586 0.2337 0.6816 0.039 Uiso 1 1 calc R U
H6C H -0.6548 0.1635 0.6095 0.039 Uiso 1 1 calc R U
C7 C -0.90512(15) 0.39956(14) 0.61154(12) 0.0225(4) Uani 1 1 d . .
H7A H -0.8686 0.4405 0.5685 0.034 Uiso 1 1 calc R U
H7B H -0.9142 0.4422 0.6564 0.034 Uiso 1 1 calc R U
H7C H -0.9788 0.3551 0.5842 0.034 Uiso 1 1 calc R U
C8 C -0.89674(16) 0.26671(14) 0.71035(12) 0.0252(4) Uani 1 1 d . .
H8A H -0.9678 0.2237 0.6775 0.038 Uiso 1 1 calc R U
H8B H -0.9115 0.3037 0.7565 0.038 Uiso 1 1 calc R U
H8C H -0.8516 0.2264 0.7351 0.038 Uiso 1 1 calc R U
C9 C -0.70899(14) 0.48498(12) 0.76723(11) 0.0156(3) Uani 1 1 d . .
C10 C -0.69507(14) 0.57958(13) 0.73680(11) 0.0165(4) Uani 1 1 d . .
C11 C -0.67967(14) 0.65593(13) 0.79768(11) 0.0181(4) Uani 1 1 d . .
H11 H -0.6725 0.7206 0.7796 0.022 Uiso 1 1 calc R U
C12 C -0.67477(15) 0.63859(13) 0.88381(11) 0.0186(4) Uani 1 1 d . .
H12 H -0.6647 0.6913 0.9241 0.022 Uiso 1 1 calc R U
C13 C -0.68434(14) 0.54492(13) 0.91187(11) 0.0181(4) Uani 1 1 d . .
H13 H -0.6791 0.5348 0.9714 0.022 Uiso 1 1 calc R U
C14 C -0.70152(14) 0.46520(13) 0.85427(11) 0.0161(3) Uani 1 1 d . .
C15 C -0.68603(15) 0.60303(13) 0.64429(11) 0.0189(4) Uani 1 1 d . .
H15 H -0.7106 0.5389 0.6094 0.023 Uiso 1 1 calc R U
C16 C -0.76081(17) 0.66269(15) 0.60700(12) 0.0264(4) Uani 1 1 d . .
H16A H -0.7329 0.7290 0.6357 0.040 Uiso 1 1 calc R U
H16B H -0.8375 0.6294 0.6159 0.040 Uiso 1 1 calc R U
H16C H -0.7601 0.6680 0.5454 0.040 Uiso 1 1 calc R U
C17 C -0.56369(17) 0.65727(15) 0.63779(13) 0.0293(4) Uani 1 1 d . .
H17A H -0.5574 0.6678 0.5775 0.044 Uiso 1 1 calc R U
H17B H -0.5174 0.6174 0.6614 0.044 Uiso 1 1 calc R U
H17C H -0.5381 0.7213 0.6703 0.044 Uiso 1 1 calc R U
C18 C -0.70284(15) 0.36567(13) 0.88791(11) 0.0182(4) Uani 1 1 d . .
H18 H -0.7224 0.3170 0.8377 0.022 Uiso 1 1 calc R U
C19 C -0.58691(16) 0.37165(14) 0.93647(12) 0.0236(4) Uani 1 1 d . .
H19A H -0.5863 0.3051 0.9507 0.035 Uiso 1 1 calc R U
H19B H -0.5694 0.4135 0.9894 0.035 Uiso 1 1 calc R U
H19C H -0.5308 0.4001 0.9005 0.035 Uiso 1 1 calc R U
C20 C -0.79050(16) 0.32795(14) 0.94545(12) 0.0247(4) Uani 1 1 d . .
H20A H -0.8633 0.3290 0.9152 0.037 Uiso 1 1 calc R U
H20B H -0.7685 0.3706 0.9982 0.037 Uiso 1 1 calc R U
H20C H -0.7958 0.2601 0.9597 0.037 Uiso 1 1 calc R U
C21 C 0.63684(14) 0.96881(13) 0.82096(11) 0.0167(4) Uani 1 1 d . .
H21 H 0.5629 0.9595 0.7917 0.020 Uiso 1 1 calc R U
C22 C 0.66178(14) 0.90636(13) 0.89066(11) 0.0175(4) Uani 1 1 d . .
C23 C 0.78890(15) 0.95976(13) 0.92282(11) 0.0200(4) Uani 1 1 d . .
H23A H 0.8007 0.9972 0.9781 0.024 Uiso 1 1 calc R U
H23B H 0.8290 0.9108 0.9313 0.024 Uiso 1 1 calc R U
C24 C 0.83319(14) 1.03082(13) 0.85418(11) 0.0176(4) Uani 1 1 d . .
C25 C 0.58954(16) 0.90913(14) 0.95810(12) 0.0231(4) Uani 1 1 d . .
H25A H 0.6054 0.9778 0.9788 0.035 Uiso 1 1 calc R U
H25B H 0.6069 0.8705 1.0063 0.035 Uiso 1 1 calc R U
H25C H 0.5102 0.8809 0.9323 0.035 Uiso 1 1 calc R U
C26 C 0.63451(16) 0.79942(13) 0.85466(12) 0.0240(4) Uani 1 1 d . .
H26A H 0.5547 0.7724 0.8302 0.036 Uiso 1 1 calc R U
H26B H 0.6528 0.7589 0.9009 0.036 Uiso 1 1 calc R U
H26C H 0.6788 0.7990 0.8100 0.036 Uiso 1 1 calc R U
C27 C 0.89101(15) 0.98942(14) 0.79406(12) 0.0228(4) Uani 1 1 d . .
H27A H 0.8429 0.9229 0.7716 0.034 Uiso 1 1 calc R U
H27B H 0.9623 0.9861 0.8255 0.034 Uiso 1 1 calc R U
H27C H 0.9050 1.0326 0.7464 0.034 Uiso 1 1 calc R U
C28 C 0.91004(15) 1.13267(13) 0.89165(12) 0.0228(4) Uani 1 1 d . .
H28A H 0.9829 1.1282 0.9183 0.034 Uiso 1 1 calc R U
H28B H 0.8765 1.1564 0.9349 0.034 Uiso 1 1 calc R U
H28C H 0.9201 1.1789 0.8458 0.034 Uiso 1 1 calc R U
C29 C 0.71167(14) 1.10779(12) 0.73912(11) 0.0156(3) Uani 1 1 d . .
C30 C 0.70398(14) 1.19785(13) 0.76854(11) 0.0171(4) Uani 1 1 d . .
C31 C 0.69447(16) 1.26580(13) 0.70735(12) 0.0212(4) Uani 1 1 d . .
H31 H 0.6911 1.3281 0.7249 0.025 Uiso 1 1 calc R U
C32 C 0.68992(17) 1.24406(14) 0.62128(12) 0.0246(4) Uani 1 1 d . .
H32 H 0.6851 1.2920 0.5807 0.029 Uiso 1 1 calc R U
C33 C 0.69227(16) 1.15289(13) 0.59411(12) 0.0218(4) Uani 1 1 d . .
H33 H 0.6869 1.1384 0.5347 0.026 Uiso 1 1 calc R U
C34 C 0.70243(14) 1.08168(13) 0.65234(11) 0.0172(4) Uani 1 1 d . .
C35 C 0.69604(15) 1.21931(13) 0.86083(11) 0.0188(4) Uani 1 1 d . .
H35 H 0.7166 1.1682 0.8966 0.023 Uiso 1 1 calc R U
C36 C 0.77610(17) 1.32124(14) 0.89690(12) 0.0246(4) Uani 1 1 d . .
H36A H 0.8517 1.3281 0.8873 0.037 Uiso 1 1 calc R U
H36B H 0.7767 1.3280 0.9585 0.037 Uiso 1 1 calc R U
H36C H 0.7511 1.3728 0.8679 0.037 Uiso 1 1 calc R U
C37 C 0.57508(16) 1.21099(15) 0.86665(12) 0.0265(4) Uani 1 1 d . .
H37A H 0.5539 1.2617 0.8332 0.040 Uiso 1 1 calc R U
H37B H 0.5693 1.2206 0.9267 0.040 Uiso 1 1 calc R U
H37C H 0.5249 1.1453 0.8438 0.040 Uiso 1 1 calc R U
C38 C 0.69473(15) 0.97957(13) 0.61889(11) 0.0182(4) Uani 1 1 d . .
H38 H 0.7140 0.9422 0.6691 0.022 Uiso 1 1 calc R U
C39 C 0.57562(16) 0.92229(14) 0.57358(13) 0.0255(4) Uani 1 1 d . .
H39A H 0.5580 0.9534 0.5204 0.038 Uiso 1 1 calc R U
H39B H 0.5225 0.9230 0.6112 0.038 Uiso 1 1 calc R U
H39C H 0.5702 0.8538 0.5601 0.038 Uiso 1 1 calc R U
C40 C 0.77703(16) 0.98492(14) 0.55816(12) 0.0245(4) Uani 1 1 d . .
H40A H 0.7738 0.9179 0.5416 0.037 Uiso 1 1 calc R U
H40B H 0.8530 1.0223 0.5871 0.037 Uiso 1 1 calc R U
H40C H 0.7571 1.0181 0.5068 0.037 Uiso 1 1 calc R U
C41 C -0.04243(19) 0.54257(17) 0.77860(15) 0.0354(5) Uani 1 1 d . .
H41A H 0.0060 0.5526 0.7346 0.042 Uiso 1 1 calc R U
H41B H -0.0964 0.4746 0.7700 0.042 Uiso 1 1 calc R U
C42 C 0.02724(19) 0.55991(19) 0.86795(17) 0.0455(6) Uani 1 1 d . .
H42A H 0.0357 0.4975 0.8900 0.055 Uiso 1 1 calc R U
H42B H 0.1024 0.6087 0.8687 0.055 Uiso 1 1 calc R U
C43 C -0.04002(19) 0.59936(18) 0.91958(14) 0.0399(6) Uani 1 1 d . .
H43A H -0.1034 0.5454 0.9349 0.048 Uiso 1 1 calc R U
H43B H 0.0072 0.6371 0.9725 0.048 Uiso 1 1 calc R U
C44 C -0.08017(17) 0.66552(15) 0.85785(12) 0.0284(4) Uani 1 1 d . .
H44A H -0.1498 0.6737 0.8708 0.034 Uiso 1 1 calc R U
H44B H -0.0226 0.7315 0.8606 0.034 Uiso 1 1 calc R U
C45 C 0.06880(17) 0.79675(13) 0.68567(12) 0.0238(4) Uani 1 1 d . .
H45A H -0.0014 0.7555 0.7033 0.029 Uiso 1 1 calc R U
H45B H 0.1292 0.7694 0.7081 0.029 Uiso 1 1 calc R U
C46 C 0.05401(17) 0.79930(14) 0.58899(12) 0.0261(4) Uani 1 1 d . .
H46A H -0.0010 0.7372 0.5606 0.031 Uiso 1 1 calc R U
H46B H 0.1259 0.8110 0.5688 0.031 Uiso 1 1 calc R U
C47 C 0.01076(15) 0.88636(14) 0.57319(12) 0.0215(4) Uani 1 1 d . .
H47A H 0.0224 0.9130 0.5166 0.026 Uiso 1 1 calc R U
H47B H -0.0697 0.8677 0.5767 0.026 Uiso 1 1 calc R U
C48 C 0.08245(15) 0.95983(13) 0.64590(11) 0.0211(4) Uani 1 1 d . .
H48A H 0.1553 0.9981 0.6305 0.025 Uiso 1 1 calc R U
H48B H 0.0441 1.0063 0.6600 0.025 Uiso 1 1 calc R U

loop_
_atom_site_aniso_label
_atom_site_aniso_U_11
_atom_site_aniso_U_22
_atom_site_aniso_U_33
_atom_site_aniso_U_23
_atom_site_aniso_U_13
_atom_site_aniso_U_12
Co1 0.02362(13) 0.01483(12) 0.01708(13) 0.00090(9) 0.00252(10) 0.00401(10)
Co2 0.01829(13) 0.01694(12) 0.01663(13) -0.00084(9) -0.00006(10) 0.00608(10)
Cl1 0.0208(2) 0.0310(3) 0.0277(3) 0.0077(2) 0.00313(19) -0.00055(19)
Cl2 0.0776(4) 0.0223(2) 0.0209(2) 0.00035(19) 0.0106(3) 0.0204(3)
Cl3 0.0258(2) 0.0164(2) 0.0249(2) 0.00103(17) 0.00460(18) 0.00734(18)
Cl4 0.0388(3) 0.0201(2) 0.0196(2) 0.00170(18) 0.00115(19) 0.0121(2)
Cl5 0.0355(3) 0.0174(2) 0.0213(2) -0.00123(17) -0.00057(19) 0.01079(19)
Cl6 0.0170(2) 0.0414(3) 0.0297(3) -0.0012(2) 0.00396(19) 0.0102(2)
O1 0.0231(7) 0.0245(7) 0.0236(7) 0.0040(5) 0.0056(5) 0.0095(6)
O2 0.0184(6) 0.0184(6) 0.0166(6) -0.0004(5) 0.0006(5) 0.0048(5)
N1 0.0171(7) 0.0135(7) 0.0127(7) -0.0005(6) 0.0016(6) 0.0032(6)
N2 0.0156(7) 0.0143(7) 0.0128(7) 0.0008(6) 0.0023(6) 0.0051(6)
C1 0.0177(9) 0.0164(8) 0.0150(8) 0.0026(7) 0.0019(7) 0.0043(7)
C2 0.0219(9) 0.0190(9) 0.0170(9) -0.0033(7) 0.0006(7) 0.0078(7)
C3 0.0216(10) 0.0229(10) 0.0220(10) -0.0085(8) -0.0019(8) 0.0065(8)
C4 0.0154(9) 0.0179(9) 0.0177(9) -0.0042(7) -0.0019(7) 0.0020(7)
C5 0.0304(11) 0.0324(11) 0.0189(10) -0.0011(8) 0.0056(8) 0.0107(9)
C6 0.0311(11) 0.0216(10) 0.0260(10) -0.0029(8) 0.0014(8) 0.0122(8)
C7 0.0194(9) 0.0231(9) 0.0226(10) -0.0016(8) -0.0012(8) 0.0061(8)
C8 0.0210(10) 0.0232(10) 0.0242(10) 0.0011(8) 0.0000(8) -0.0006(8)
C9 0.0142(8) 0.0155(8) 0.0160(9) -0.0035(7) 0.0013(7) 0.0039(7)
C10 0.0140(8) 0.0172(9) 0.0183(9) 0.0007(7) 0.0029(7) 0.0048(7)
C11 0.0174(9) 0.0149(8) 0.0220(9) 0.0011(7) 0.0046(7) 0.0048(7)
C12 0.0196(9) 0.0170(9) 0.0188(9) -0.0030(7) 0.0035(7) 0.0052(7)
C13 0.0174(9) 0.0220(9) 0.0144(9) -0.0017(7) 0.0024(7) 0.0059(7)
C14 0.0131(8) 0.0166(8) 0.0176(9) 0.0005(7) 0.0024(7) 0.0039(7)
C15 0.0240(9) 0.0161(9) 0.0170(9) 0.0015(7) 0.0045(7) 0.0068(7)
C16 0.0371(11) 0.0263(10) 0.0200(10) 0.0051(8) 0.0062(8) 0.0157(9)
C17 0.0284(11) 0.0330(11) 0.0247(10) 0.0042(9) 0.0105(9) 0.0046(9)
C18 0.0221(9) 0.0156(9) 0.0160(9) -0.0005(7) 0.0027(7) 0.0055(7)
C19 0.0248(10) 0.0218(9) 0.0253(10) 0.0043(8) 0.0035(8) 0.0095(8)
C20 0.0270(10) 0.0224(10) 0.0231(10) 0.0046(8) 0.0063(8) 0.0050(8)
C21 0.0165(9) 0.0179(9) 0.0148(8) -0.0016(7) 0.0014(7) 0.0049(7)
C22 0.0173(9) 0.0175(9) 0.0154(9) 0.0032(7) 0.0017(7) 0.0032(7)
C23 0.0183(9) 0.0212(9) 0.0178(9) 0.0047(7) -0.0007(7) 0.0045(7)
C24 0.0134(8) 0.0198(9) 0.0178(9) 0.0011(7) -0.0006(7) 0.0047(7)
C25 0.0222(10) 0.0258(10) 0.0197(9) 0.0039(8) 0.0058(8) 0.0045(8)
C26 0.0273(10) 0.0187(9) 0.0238(10) 0.0017(8) 0.0042(8) 0.0047(8)
C27 0.0177(9) 0.0289(10) 0.0231(10) 0.0016(8) 0.0031(8) 0.0100(8)
C28 0.0175(9) 0.0224(9) 0.0244(10) 0.0006(8) -0.0001(8) 0.0026(8)
C29 0.0162(8) 0.0150(8) 0.0149(8) 0.0035(7) 0.0031(7) 0.0037(7)
C30 0.0169(9) 0.0164(9) 0.0170(9) 0.0004(7) 0.0038(7) 0.0037(7)
C31 0.0289(10) 0.0154(9) 0.0207(9) 0.0014(7) 0.0063(8) 0.0080(8)
C32 0.0345(11) 0.0196(9) 0.0212(10) 0.0064(8) 0.0074(8) 0.0098(8)
C33 0.0296(10) 0.0225(9) 0.0152(9) 0.0025(7) 0.0062(8) 0.0098(8)
C34 0.0168(9) 0.0175(9) 0.0177(9) 0.0002(7) 0.0040(7) 0.0057(7)
C35 0.0242(9) 0.0178(9) 0.0144(9) -0.0001(7) 0.0022(7) 0.0076(7)
C36 0.0307(11) 0.0209(10) 0.0193(9) -0.0027(8) 0.0021(8) 0.0055(8)
C37 0.0257(10) 0.0335(11) 0.0206(10) -0.0038(8) 0.0067(8) 0.0089(9)
C38 0.0228(9) 0.0174(9) 0.0155(9) 0.0013(7) 0.0028(7) 0.0084(7)
C39 0.0256(10) 0.0211(10) 0.0291(11) -0.0023(8) 0.0032(8) 0.0074(8)
C40 0.0285(10) 0.0262(10) 0.0227(10) -0.0001(8) 0.0070(8) 0.0131(8)
C41 0.0346(12) 0.0379(12) 0.0451(13) 0.0159(10) 0.0174(10) 0.0222(10)
C42 0.0274(12) 0.0500(15) 0.0591(16) 0.0188(12) 0.0008(11) 0.0158(11)
C43 0.0322(12) 0.0474(14) 0.0306(12) 0.0071(10) -0.0054(10) 0.0055(10)
C44 0.0270(10) 0.0329(11) 0.0203(10) -0.0016(8) 0.0016(8) 0.0043(9)
C45 0.0267(10) 0.0174(9) 0.0228(10) 0.0009(7) -0.0004(8) 0.0034(8)
C46 0.0297(11) 0.0255(10) 0.0217(10) -0.0043(8) -0.0026(8) 0.0109(8)
C47 0.0197(9) 0.0257(10) 0.0181(9) 0.0007(8) 0.0005(7) 0.0076(8)
C48 0.0221(9) 0.0214(9) 0.0202(9) 0.0030(7) 0.0008(7) 0.0089(8)

loop_
_atom_type_symbol
_atom_type_description
_atom_type_scat_dispersion_real
_atom_type_scat_dispersion_imag
_atom_type_scat_source
C C 0.0033 0.0016 'International Tables Vol C Tables 4.2.6.8 and 6.1.1.4'
H H 0.0000 0.0000 'International Tables Vol C Tables 4.2.6.8 and 6.1.1.4'
N N 0.0061 0.0033 'International Tables Vol C Tables 4.2.6.8 and 6.1.1.4'
Cl Cl 0.1484 0.1585 'International Tables Vol C Tables 4.2.6.8 and 6.1.1.4'
Co Co 0.3494 0.9721 'International Tables Vol C Tables 4.2.6.8 and 6.1.1.4'
O O 0.0106 0.0060 'International Tables Vol C Tables 4.2.6.8 and 6.1.1.4'

loop_
_geom_angle_atom_site_label_1
_geom_angle_atom_site_label_2
_geom_angle_atom_site_label_3
_geom_angle
O1 Co1 Cl2 103.14(4)
O1 Co1 Cl3 102.77(4)
Cl2 Co1 Cl3 113.52(2)
O1 Co1 Cl1 98.59(4)
Cl2 Co1 Cl1 117.61(3)
Cl3 Co1 Cl1 117.31(3)
O2 Co2 Cl5 100.01(4)
O2 Co2 Cl4 105.94(4)
Cl5 Co2 Cl4 115.46(2)
O2 Co2 Cl6 98.23(4)
Cl5 Co2 Cl6 119.17(3)
Cl4 Co2 Cl6 114.04(2)
C41 O1 C44 109.41(15)
C41 O1 Co1 122.21(13)
C44 O1 Co1 119.01(11)
C48 O2 C45 109.24(13)
C48 O2 Co2 117.21(10)
C45 O2 Co2 117.18(10)
C1 N1 C9 121.57(14)
C1 N1 C4 112.75(14)
C9 N1 C4 125.69(14)
C21 N2 C29 122.11(15)
C21 N2 C24 112.58(14)
C29 N2 C24 125.30(13)
N1 C1 C2 115.15(16)
C1 C2 C5 108.06(15)
C1 C2 C6 109.56(15)
C5 C2 C6 110.01(16)
C1 C2 C3 101.33(14)
C5 C2 C3 113.01(15)
C6 C2 C3 114.34(16)
C4 C3 C2 108.10(14)
C7 C4 C8 109.17(15)
C7 C4 N1 111.31(14)
C8 C4 N1 108.61(14)
C7 C4 C3 113.63(15)
C8 C4 C3 113.61(15)
N1 C4 C3 100.16(13)
C14 C9 C10 123.74(16)
C14 C9 N1 119.10(15)
C10 C9 N1 116.92(15)
C11 C10 C9 116.77(16)
C11 C10 C15 119.77(15)
C9 C10 C15 123.24(15)
C12 C11 C10 120.97(16)
C11 C12 C13 120.60(16)
C12 C13 C14 121.29(16)
C13 C14 C9 116.53(16)
C13 C14 C18 119.69(16)
C9 C14 C18 123.62(15)
C10 C15 C16 112.59(15)
C10 C15 C17 109.72(15)
C16 C15 C17 110.81(16)
C14 C18 C20 111.84(15)
C14 C18 C19 110.49(15)
C20 C18 C19 110.18(15)
N2 C21 C22 115.07(15)
C21 C22 C25 107.85(15)
C21 C22 C26 109.96(14)
C25 C22 C26 110.25(15)
C21 C22 C23 101.53(14)
C25 C22 C23 113.24(15)
C26 C22 C23 113.52(15)
C24 C23 C22 107.62(14)
C27 C24 C28 109.35(15)
C27 C24 N2 108.46(14)
C28 C24 N2 111.32(14)
C27 C24 C23 113.79(15)
C28 C24 C23 113.36(15)
N2 C24 C23 100.19(13)
C34 C29 C30 123.35(16)
C34 C29 N2 119.24(15)
C30 C29 N2 117.27(15)
C31 C30 C29 116.93(16)
C31 C30 C35 119.82(16)
C29 C30 C35 123.05(15)
C32 C31 C30 121.15(17)
C33 C32 C31 120.35(17)
C32 C33 C34 121.30(17)
C33 C34 C29 116.77(16)
C33 C34 C38 119.36(16)
C29 C34 C38 123.72(16)
C30 C35 C36 112.18(15)
C30 C35 C37 109.70(15)
C36 C35 C37 110.30(15)
C34 C38 C40 111.88(15)
C34 C38 C39 111.07(15)
C40 C38 C39 109.70(15)
O1 C41 C42 105.03(18)
C43 C42 C41 103.04(17)
C44 C43 C42 101.69(18)
O1 C44 C43 104.71(17)
O2 C45 C46 105.51(15)
C45 C46 C47 101.76(15)
C48 C47 C46 101.85(14)
O2 C48 C47 104.66(14)

loop_
_geom_bond_atom_site_label_1
_geom_bond_atom_site_label_2
_geom_bond_distance
Co1 O1 2.0487(14)
Co1 Cl2 2.2388(7)
Co1 Cl3 2.2423(5)
Co1 Cl1 2.2592(7)
Co2 O2 2.0463(13)
Co2 Cl5 2.2450(5)
Co2 Cl4 2.2480(7)
Co2 Cl6 2.2603(6)
O1 C41 1.451(2)
O1 C44 1.460(2)
O2 C48 1.455(2)
O2 C45 1.460(2)
N1 C1 1.275(2)
N1 C9 1.466(2)
N1 C4 1.541(2)
N2 C21 1.278(2)
N2 C29 1.462(2)
N2 C24 1.541(2)
C1 C2 1.486(2)
C2 C5 1.533(3)
C2 C6 1.540(3)
C2 C3 1.551(3)
C3 C4 1.545(2)
C4 C7 1.521(2)
C4 C8 1.524(3)
C9 C14 1.402(2)
C9 C10 1.404(2)
C10 C11 1.399(2)
C10 C15 1.520(2)
C11 C12 1.382(3)
C12 C13 1.387(3)
C13 C14 1.396(2)
C14 C18 1.517(2)
C15 C16 1.527(3)
C15 C17 1.532(3)
C18 C20 1.530(3)
C18 C19 1.530(3)
C21 C22 1.479(2)
C22 C25 1.535(2)
C22 C26 1.541(2)
C22 C23 1.556(2)
C23 C24 1.543(2)
C24 C27 1.524(3)
C24 C28 1.525(2)
C29 C34 1.400(2)
C29 C30 1.407(2)
C30 C31 1.393(3)
C30 C35 1.521(2)
C31 C32 1.386(3)
C32 C33 1.383(3)
C33 C34 1.398(3)
C34 C38 1.520(2)
C35 C36 1.532(3)
C35 C37 1.535(3)
C38 C40 1.528(3)
C38 C39 1.532(3)
C41 C42 1.516(3)
C42 C43 1.509(4)
C43 C44 1.505(3)
C45 C46 1.514(3)
C46 C47 1.522(3)
C47 C48 1.516(3)

loop_
_geom_torsion_atom_site_label_1
_geom_torsion_atom_site_label_2
_geom_torsion_atom_site_label_3
_geom_torsion_atom_site_label_4
_geom_torsion
C9 N1 C1 C2 -176.29(15)
C4 N1 C1 C2 3.8(2)
N1 C1 C2 C5 125.47(17)
N1 C1 C2 C6 -114.67(18)
N1 C1 C2 C3 6.5(2)
C1 C2 C3 C4 -13.93(19)
C5 C2 C3 C4 -129.31(16)
C6 C2 C3 C4 103.81(18)
C1 N1 C4 C7 -132.70(16)
C9 N1 C4 C7 47.4(2)
C1 N1 C4 C8 107.07(17)
C9 N1 C4 C8 -72.8(2)
C1 N1 C4 C3 -12.24(18)
C9 N1 C4 C3 167.89(15)
C2 C3 C4 C7 134.32(16)
C2 C3 C4 C8 -100.06(18)
C2 C3 C4 N1 15.55(18)
C1 N1 C9 C14 -83.8(2)
C4 N1 C9 C14 96.1(2)
C1 N1 C9 C10 90.8(2)
C4 N1 C9 C10 -89.4(2)
C14 C9 C10 C11 -4.0(3)
N1 C9 C10 C11 -178.24(15)
C14 C9 C10 C15 170.55(16)
N1 C9 C10 C15 -3.7(2)
C9 C10 C11 C12 2.1(3)
C15 C10 C11 C12 -172.58(16)
C10 C11 C12 C13 0.4(3)
C11 C12 C13 C14 -1.4(3)
C12 C13 C14 C9 -0.3(3)
C12 C13 C14 C18 175.42(16)
C10 C9 C14 C13 3.1(3)
N1 C9 C14 C13 177.21(15)
C10 C9 C14 C18 -172.47(16)
N1 C9 C14 C18 1.7(2)
C11 C10 C15 C16 -52.8(2)
C9 C10 C15 C16 132.84(18)
C11 C10 C15 C17 71.1(2)
C9 C10 C15 C17 -103.3(2)
C13 C14 C18 C20 56.6(2)
C9 C14 C18 C20 -128.05(18)
C13 C14 C18 C19 -66.6(2)
C9 C14 C18 C19 108.82(19)
C29 N2 C21 C22 -176.54(14)
C24 N2 C21 C22 4.6(2)
N2 C21 C22 C25 125.94(16)
N2 C21 C22 C26 -113.81(17)
N2 C21 C22 C23 6.7(2)
C21 C22 C23 C24 -15.03(18)
C25 C22 C23 C24 -130.38(16)
C26 C22 C23 C24 102.92(17)
C21 N2 C24 C27 105.76(17)
C29 N2 C24 C27 -73.0(2)
C21 N2 C24 C28 -133.89(16)
C29 N2 C24 C28 47.3(2)
C21 N2 C24 C23 -13.71(18)
C29 N2 C24 C23 167.51(15)
C22 C23 C24 C27 -98.53(17)
C22 C23 C24 C28 135.67(16)
C22 C23 C24 N2 16.99(17)
C21 N2 C29 C34 -83.6(2)
C24 N2 C29 C34 95.0(2)
C21 N2 C29 C30 92.2(2)
C24 N2 C29 C30 -89.1(2)
C34 C29 C30 C31 -4.6(3)
N2 C29 C30 C31 179.79(15)
C34 C29 C30 C35 170.25(16)
N2 C29 C30 C35 -5.4(2)
C29 C30 C31 C32 1.6(3)
C35 C30 C31 C32 -173.35(17)
C30 C31 C32 C33 1.4(3)
C31 C32 C33 C34 -1.8(3)
C32 C33 C34 C29 -0.9(3)
C32 C33 C34 C38 174.85(17)
C30 C29 C34 C33 4.2(3)
N2 C29 C34 C33 179.76(15)
C30 C29 C34 C38 -171.35(16)
N2 C29 C34 C38 4.2(3)
C31 C30 C35 C36 -52.0(2)
C29 C30 C35 C36 133.34(18)
C31 C30 C35 C37 71.0(2)
C29 C30 C35 C37 -103.7(2)
C33 C34 C38 C40 53.7(2)
C29 C34 C38 C40 -130.87(18)
C33 C34 C38 C39 -69.3(2)
C29 C34 C38 C39 106.2(2)
C44 O1 C41 C42 -6.9(2)
Co1 O1 C41 C42 -153.01(14)
O1 C41 C42 C43 29.1(2)
C41 C42 C43 C44 -39.5(2)
C41 O1 C44 C43 -18.2(2)
Co1 O1 C44 C43 129.14(14)
C42 C43 C44 O1 35.6(2)
C48 O2 C45 C46 9.79(19)
Co2 O2 C45 C46 -126.57(13)
O2 C45 C46 C47 -31.50(19)
C45 C46 C47 C48 40.64(18)
C45 O2 C48 C47 16.26(18)
Co2 O2 C48 C47 152.60(11)
C46 C47 C48 O2 -35.44(18)
